data_8106536
loop_
_publ_author_name
'Wang, Jingcheng'
'Liu, Gang'
'Fan, Congbin'
'Pu, Shouzhi'

_publ_section_title
;
 Structure and photochromism of
 1,2-bis[2-methyl-5-(2-chlorophenyl)-3-thienyl]-3,3,4,4,5,5-hexafluorocyclopent-1-ene,
 C27H16Cl2F6S2
;
_journal_issue 3
_journal_name_full 'Zeitschrift f\"ur Kristallographie - New Crystal Structures'
_journal_page_first 359
_journal_page_last 361
_journal_paper_doi 10.1515/ncrs-2016-0264
_journal_volume 232
_journal_year 2017
_chemical_formula_sum 'C27 H16 Cl2 F6 S2'
_chemical_formula_weight 589.42
_space_group_IT_number 2
_space_group_name_Hall '-P 1'
_space_group_name_H-M_alt 'P -1'
_symmetry_cell_setting triclinic
_symmetry_space_group_name_H-M 'P -1'
_atom_sites_solution_hydrogens geom
_atom_sites_solution_primary direct
_atom_sites_solution_secondary difmap
_cell_angle_alpha 94.667(3)
_cell_angle_beta 99.927(3)
_cell_angle_gamma 105.882(3)
_cell_formula_units_Z 2
_cell_length_a 8.3612(5)
_cell_length_b 11.8991(7)
_cell_length_c 13.3979(7)
_cell_measurement_reflns_used 5056
_cell_measurement_temperature 100(2)
_cell_measurement_theta_max 25.4234
_cell_measurement_theta_min 2.2345
_cell_volume 1251.21(13)
_computing_cell_refinement 'Bruker SMART'
_computing_data_collection 'Bruker SMART'
_computing_data_reduction 'Bruker SAINT'
_computing_molecular_graphics 'Bruker SHELXTL'
_computing_publication_material 'Bruker SHELXTL'
_computing_structure_refinement 'SHELXL-97 (Sheldrick, 1997)'
_computing_structure_solution 'SHELXS-97 (Sheldrick, 1990)'
_diffrn_ambient_temperature 100(2)
_diffrn_measured_fraction_theta_full 0.990
_diffrn_measured_fraction_theta_max 0.990
_diffrn_measurement_device_type 'CCD area detector'
_diffrn_measurement_method 'phi and omega scans'
_diffrn_radiation_monochromator graphite
_diffrn_radiation_source 'fine-focus sealed tube'
_diffrn_radiation_type MoK\a
_diffrn_radiation_wavelength 0.71073
_diffrn_reflns_av_R_equivalents 0.0201
_diffrn_reflns_av_sigmaI/netI 0.0188
_diffrn_reflns_limit_h_max 10
_diffrn_reflns_limit_h_min -10
_diffrn_reflns_limit_k_max 13
_diffrn_reflns_limit_k_min -15
_diffrn_reflns_limit_l_max 17
_diffrn_reflns_limit_l_min -17
_diffrn_reflns_number 21334
_diffrn_reflns_theta_full 27.64
_diffrn_reflns_theta_max 27.64
_diffrn_reflns_theta_min 1.80
_exptl_absorpt_coefficient_mu 0.487
_exptl_absorpt_correction_T_max 0.9713
_exptl_absorpt_correction_T_min 0.9438
_exptl_absorpt_correction_type none
_exptl_crystal_colour colorless
_exptl_crystal_density_diffrn 1.564
_exptl_crystal_density_method 'not measured'
_exptl_crystal_description block
_exptl_crystal_F_000 596
_exptl_crystal_size_max 0.12
_exptl_crystal_size_mid 0.10
_exptl_crystal_size_min 0.06
_refine_diff_density_max 1.035
_refine_diff_density_min -0.692
_refine_diff_density_rms 0.110
_refine_ls_extinction_method none
_refine_ls_goodness_of_fit_ref 1.053
_refine_ls_hydrogen_treatment mixed
_refine_ls_matrix_type full
_refine_ls_number_parameters 381
_refine_ls_number_reflns 5766
_refine_ls_number_restraints 168
_refine_ls_restrained_S_all 1.067
_refine_ls_R_factor_all 0.0515
_refine_ls_R_factor_gt 0.0444
_refine_ls_shift/su_max 0.001
_refine_ls_shift/su_mean 0.000
_refine_ls_structure_factor_coef Fsqd
_refine_ls_weighting_details 'calc w=1/[\s^2^(Fo^2^)+(0.0760P)^2^+1.1443P] where P=(Fo^2^+2Fc^2^)/3'
_refine_ls_weighting_scheme calc
_refine_ls_wR_factor_gt 0.1245
_refine_ls_wR_factor_ref 0.1345
_reflns_number_gt 5056
_reflns_number_total 5766
_reflns_threshold_expression >2sigma(I)
_cod_data_source_file suppl_ncrs-2016-0264_suppl.cif
_cod_data_source_block t
_cod_depositor_comments
;
The following automatic conversions were performed:

data item '_symmetry_cell_setting' value 'Triclinic' was changed to
'triclinic' in accordance with the built-in table derived from the
CIF Core dictionary named 'cif_core.dic' version 2.4.5 last updated
on 2014-11-21.

Automatic conversion script
Id: cif_fix_values 8738 2021-04-28 16:35:53Z antanas 
;
_cod_original_cell_volume 1251.21(12)
_cod_original_sg_symbol_H-M P-1
_cod_database_code 8106536

loop_
_symmetry_equiv_pos_as_xyz
'x, y, z'
'-x, -y, -z'

loop_
_atom_site_label
_atom_site_type_symbol
_atom_site_fract_x
_atom_site_fract_y
_atom_site_fract_z
_atom_site_U_iso_or_equiv
_atom_site_adp_type
_atom_site_occupancy
_atom_site_symmetry_multiplicity
_atom_site_calc_flag
_atom_site_refinement_flags
_atom_site_disorder_assembly
_atom_site_disorder_group
F3 F 0.94621(16) 0.42238(12) 0.68682(10) 0.0302(3) Uani 1 1 d . . .
F1 F 0.66362(18) 0.27524(13) 0.59259(10) 0.0353(3) Uani 1 1 d . B .
F5 F 0.97290(15) 0.55419(12) 0.85262(10) 0.0306(3) Uani 1 1 d . B .
F6 F 0.83904(16) 0.40994(13) 0.92427(9) 0.0319(3) Uani 1 1 d . B .
F4 F 0.93077(16) 0.28731(12) 0.78785(10) 0.0313(3) Uani 1 1 d . . .
F2 F 0.60254(16) 0.20721(11) 0.73129(11) 0.0327(3) Uani 1 1 d . B .
S1 S 0.19182(6) 0.44838(5) 0.52368(4) 0.02226(13) Uani 1 1 d . B .
S2 S 0.44459(6) 0.67914(4) 0.93354(4) 0.02399(13) Uani 1 1 d . A .
C7 C 0.1542(2) 0.30129(19) 0.54138(15) 0.0225(4) Uani 1 1 d . . .
C8 C 0.2915(2) 0.28732(18) 0.60626(15) 0.0220(4) Uani 1 1 d . B .
H8A H 0.2981 0.2130 0.6246 0.026 Uiso 1 1 calc R . .
C9 C 0.4233(2) 0.39467(18) 0.64349(14) 0.0200(4) Uani 1 1 d . . .
C10 C 0.3870(2) 0.49101(18) 0.60523(14) 0.0205(4) Uani 1 1 d . B .
C11 C 0.4911(3) 0.61764(19) 0.62287(16) 0.0247(4) Uani 1 1 d . . .
H11A H 0.5980 0.6270 0.6708 0.037 Uiso 1 1 calc R B .
H11B H 0.4281 0.6663 0.6515 0.037 Uiso 1 1 calc R . .
H11C H 0.5155 0.6427 0.5578 0.037 Uiso 1 1 calc R . .
C12 C 0.5828(2) 0.40005(18) 0.71145(14) 0.0198(4) Uani 1 1 d . B .
C13 C 0.6707(3) 0.30804(19) 0.69248(15) 0.0240(4) Uani 1 1 d . . .
C14 C 0.8548(3) 0.36530(19) 0.75072(15) 0.0236(4) Uani 1 1 d . B .
C15 C 0.8381(2) 0.45562(19) 0.83443(15) 0.0231(4) Uani 1 1 d . . .
C16 C 0.6716(2) 0.47820(18) 0.79449(14) 0.0202(4) Uani 1 1 d . B .
C17 C 0.6198(2) 0.57061(18) 0.84796(14) 0.0202(4) Uani 1 1 d . . .
C18 C 0.7224(3) 0.69031(18) 0.87545(15) 0.0231(4) Uani 1 1 d . A .
H18A H 0.8338 0.7181 0.8627 0.028 Uiso 1 1 calc R . .
C19 C 0.6453(3) 0.76098(19) 0.92172(16) 0.0246(4) Uani 1 1 d . . .
C20 C 0.4638(2) 0.55070(18) 0.87537(14) 0.0202(4) Uani 1 1 d . A .
C21 C 0.3219(2) 0.43918(18) 0.86162(16) 0.0238(4) Uani 1 1 d . . .
H21A H 0.3536 0.3749 0.8275 0.036 Uiso 1 1 calc R B .
H21B H 0.2197 0.4491 0.8197 0.036 Uiso 1 1 calc R . .
H21C H 0.2992 0.4203 0.9286 0.036 Uiso 1 1 calc R . .
C22 C 0.7036(8) 0.8888(2) 0.9640(4) 0.0326(16) Uani 0.553(2) 1 d PGU A 1
C23 C 0.6745(8) 0.9217(4) 1.0596(4) 0.061(2) Uani 0.553(2) 1 d PGU A 1
H23 H 0.6172 0.8635 1.0961 0.073 Uiso 0.553(2) 1 calc PR A 1
C24 C 0.7291(7) 1.0398(4) 1.1018(4) 0.078(2) Uani 0.553(2) 1 d PGU A 1
H24A H 0.7092 1.0623 1.1671 0.093 Uiso 0.553(2) 1 calc PR A 1
C25 C 0.8129(6) 1.1249(3) 1.0484(4) 0.057(2) Uani 0.553(2) 1 d PGU A 1
H25A H 0.8503 1.2056 1.0772 0.068 Uiso 0.553(2) 1 calc PR A 1
C26 C 0.8421(6) 1.0921(3) 0.9528(4) 0.058(2) Uani 0.553(2) 1 d PGU A 1
H26A H 0.8993 1.1503 0.9163 0.069 Uiso 0.553(2) 1 calc PR A 1
C27 C 0.7874(7) 0.9740(4) 0.9106(3) 0.0431(15) Uani 0.553(2) 1 d PGU A 1
Cl2 Cl 0.8232(4) 0.94038(16) 0.79068(13) 0.0974(9) Uani 0.553(2) 1 d PU A 1
C22A C 0.7162(8) 0.8913(2) 0.9453(4) 0.0243(18) Uani 0.447(2) 1 d PGU A 2
C23A C 0.7022(6) 0.9545(3) 1.0337(3) 0.0244(12) Uani 0.447(2) 1 d PGU A 2
C24A C 0.7693(6) 1.0766(3) 1.0508(3) 0.0333(14) Uani 0.447(2) 1 d PGU A 2
H24 H 0.7597 1.1198 1.1111 0.040 Uiso 0.447(2) 1 calc PR A 2
C25A C 0.8505(6) 1.1354(2) 0.9796(4) 0.0370(16) Uani 0.447(2) 1 d PGU A 2
H25 H 0.8963 1.2188 0.9913 0.044 Uiso 0.447(2) 1 calc PR A 2
C26A C 0.8645(6) 1.0721(4) 0.8912(4) 0.0460(15) Uani 0.447(2) 1 d PGU A 2
H26 H 0.9200 1.1123 0.8426 0.055 Uiso 0.447(2) 1 calc PR A 2
C27A C 0.7974(8) 0.9501(4) 0.8741(3) 0.0356(16) Uani 0.447(2) 1 d PGU A 2
H27 H 0.8070 0.9068 0.8138 0.043 Uiso 0.447(2) 1 calc PR A 2
Cl2A Cl 0.6132(2) 0.88918(12) 1.12859(10) 0.0411(5) Uani 0.447(2) 1 d PU A 2
Cl1 Cl -0.06925(10) 0.29879(7) 0.32438(6) 0.0411(2) Uani 0.816(2) 1 d PU B 1
C1 C -0.01318(17) 0.20465(12) 0.50305(12) 0.0233(6) Uani 0.816(2) 1 d PGU B 1
C2 C -0.1187(2) 0.20023(14) 0.40959(12) 0.0292(6) Uani 0.816(2) 1 d PGU B 1
C3 C -0.2715(2) 0.11102(17) 0.37950(12) 0.0424(9) Uani 0.816(2) 1 d PGU B 1
H3 H -0.3436 0.1080 0.3156 0.051 Uiso 0.816(2) 1 calc PR B 1
C4 C -0.31878(18) 0.02623(15) 0.44287(15) 0.0399(8) Uani 0.816(2) 1 d PGU B 1
H4 H -0.4232 -0.0347 0.4223 0.048 Uiso 0.816(2) 1 calc PR B 1
C5 C -0.21327(19) 0.03065(13) 0.53634(13) 0.0362(7) Uani 0.816(2) 1 d PGU B 1
H5 H -0.2456 -0.0273 0.5797 0.043 Uiso 0.816(2) 1 calc PR B 1
C6 C -0.06048(17) 0.11986(13) 0.56643(10) 0.0290(6) Uani 0.816(2) 1 d PGU B 1
H6 H 0.0116 0.1229 0.6303 0.035 Uiso 0.816(2) 1 calc PR B 1
Cl1A Cl -0.0164(2) 0.08661(18) 0.63089(12) 0.0431(11) Uani 0.184(2) 1 d PRU B 3
C1A C -0.0054(10) 0.2320(9) 0.4823(8) 0.0391(16) Uani 0.184(2) 1 d PGU B 3
C2A C -0.0774(11) 0.2628(7) 0.3911(8) 0.0391(16) Uani 0.184(2) 1 d PGU B 3
H2A H -0.0193 0.3319 0.3664 0.047 Uiso 0.184(2) 1 calc PR B 3
C3A C -0.2344(11) 0.1926(8) 0.3360(6) 0.0391(16) Uani 0.184(2) 1 d PGU B 3
H3A H -0.2836 0.2137 0.2736 0.047 Uiso 0.184(2) 1 calc PR B 3
C4A C -0.3194(10) 0.0915(8) 0.3721(8) 0.0391(16) Uani 0.184(2) 1 d PGU B 3
H4A H -0.4267 0.0435 0.3344 0.047 Uiso 0.184(2) 1 calc PR B 3
C5A C -0.2474(12) 0.0606(7) 0.4633(8) 0.0391(16) Uani 0.184(2) 1 d PGU B 3
H5A H -0.3055 -0.0085 0.4880 0.047 Uiso 0.184(2) 1 calc PR B 3
C6A C -0.0904(13) 0.1308(9) 0.5184(7) 0.0391(16) Uani 0.184(2) 1 d PGU B 3

loop_
_atom_site_aniso_label
_atom_site_aniso_U_11
_atom_site_aniso_U_22
_atom_site_aniso_U_33
_atom_site_aniso_U_23
_atom_site_aniso_U_13
_atom_site_aniso_U_12
F3 0.0264(6) 0.0447(8) 0.0256(6) 0.0082(5) 0.0131(5) 0.0147(6)
F1 0.0360(7) 0.0531(9) 0.0208(6) -0.0091(6) -0.0015(5) 0.0284(7)
F5 0.0153(6) 0.0396(7) 0.0312(7) -0.0033(5) 0.0025(5) 0.0024(5)
F6 0.0271(6) 0.0542(9) 0.0169(6) 0.0085(5) 0.0038(5) 0.0152(6)
F4 0.0230(6) 0.0425(8) 0.0325(7) 0.0082(6) 0.0014(5) 0.0178(6)
F2 0.0258(6) 0.0269(7) 0.0424(8) 0.0034(6) -0.0015(6) 0.0083(5)
S1 0.0177(2) 0.0314(3) 0.0186(2) 0.00137(18) 0.00178(17) 0.01036(19)
S2 0.0224(2) 0.0260(3) 0.0251(3) 0.00031(19) 0.00882(19) 0.00779(19)
C7 0.0177(9) 0.0295(10) 0.0201(9) -0.0041(7) 0.0042(7) 0.0086(8)
C8 0.0202(9) 0.0260(10) 0.0196(9) -0.0021(7) 0.0035(7) 0.0085(8)
C9 0.0172(9) 0.0278(10) 0.0154(8) -0.0021(7) 0.0030(7) 0.0089(7)
C10 0.0178(9) 0.0293(10) 0.0158(8) -0.0008(7) 0.0042(7) 0.0094(8)
C11 0.0260(10) 0.0281(10) 0.0195(9) 0.0030(8) 0.0039(8) 0.0075(8)
C12 0.0171(9) 0.0260(10) 0.0178(9) 0.0023(7) 0.0049(7) 0.0078(7)
C13 0.0217(9) 0.0316(11) 0.0197(9) -0.0012(8) 0.0013(7) 0.0123(8)
C14 0.0195(9) 0.0346(11) 0.0206(9) 0.0060(8) 0.0051(7) 0.0127(8)
C15 0.0156(9) 0.0350(11) 0.0171(9) 0.0019(8) 0.0024(7) 0.0056(8)
C16 0.0159(9) 0.0279(10) 0.0169(9) 0.0023(7) 0.0053(7) 0.0058(7)
C17 0.0172(9) 0.0267(10) 0.0152(8) 0.0007(7) 0.0033(7) 0.0049(7)
C18 0.0203(9) 0.0275(10) 0.0191(9) 0.0026(7) 0.0057(7) 0.0023(8)
C19 0.0241(10) 0.0259(10) 0.0219(9) 0.0026(8) 0.0058(8) 0.0041(8)
C20 0.0180(9) 0.0260(10) 0.0160(8) 0.0014(7) 0.0033(7) 0.0059(7)
C21 0.0172(9) 0.0287(10) 0.0236(10) 0.0011(8) 0.0052(7) 0.0037(8)
C22 0.027(3) 0.027(3) 0.041(3) 0.008(2) 0.008(2) 0.001(2)
C23 0.070(4) 0.048(4) 0.060(4) -0.012(3) 0.030(3) 0.003(3)
C24 0.075(4) 0.061(4) 0.086(5) -0.027(4) 0.034(4) 0.003(3)
C25 0.040(3) 0.031(3) 0.091(5) -0.015(3) -0.001(3) 0.013(3)
C26 0.060(4) 0.028(3) 0.069(5) 0.007(3) -0.018(3) 0.006(3)
C27 0.053(3) 0.031(3) 0.041(3) 0.011(3) -0.002(3) 0.010(2)
Cl2 0.175(2) 0.0569(10) 0.0425(9) 0.0262(7) 0.0234(11) -0.0020(11)
C22A 0.030(4) 0.027(4) 0.018(2) -0.003(2) 0.002(2) 0.014(3)
C23A 0.030(3) 0.020(2) 0.025(3) 0.004(2) 0.004(2) 0.011(2)
C24A 0.043(4) 0.017(3) 0.038(3) -0.002(2) -0.001(3) 0.013(3)
C25A 0.041(3) 0.020(3) 0.045(4) 0.001(3) 0.000(3) 0.006(3)
C26A 0.064(4) 0.029(3) 0.046(3) 0.013(3) 0.017(3) 0.011(3)
C27A 0.051(3) 0.028(3) 0.031(4) 0.008(2) 0.017(3) 0.010(3)
Cl2A 0.0576(9) 0.0292(7) 0.0325(7) -0.0055(5) 0.0209(6) 0.0019(6)
Cl1 0.0401(4) 0.0408(4) 0.0287(4) 0.0005(3) -0.0111(3) 0.0015(3)
C1 0.0170(11) 0.0256(14) 0.0266(13) -0.0072(10) 0.0031(9) 0.0092(10)
C2 0.0225(12) 0.0298(14) 0.0297(14) -0.0065(11) -0.0001(10) 0.0049(11)
C3 0.0237(15) 0.0412(19) 0.0489(19) -0.0152(15) -0.0059(13) 0.0017(13)
C4 0.0229(14) 0.0300(15) 0.057(2) -0.0168(14) 0.0054(13) -0.0009(11)
C5 0.0300(14) 0.0272(14) 0.0514(18) 0.0003(12) 0.0159(13) 0.0052(11)
C6 0.0238(13) 0.0292(14) 0.0344(16) -0.0009(12) 0.0075(12) 0.0088(11)
Cl1A 0.0384(18) 0.0393(19) 0.049(2) -0.0054(15) 0.0214(16) 0.0016(14)
C1A 0.030(3) 0.029(3) 0.053(3) -0.011(2) 0.012(2) 0.003(2)
C2A 0.030(3) 0.029(3) 0.053(3) -0.011(2) 0.012(2) 0.003(2)
C3A 0.030(3) 0.029(3) 0.053(3) -0.011(2) 0.012(2) 0.003(2)
C4A 0.030(3) 0.029(3) 0.053(3) -0.011(2) 0.012(2) 0.003(2)
C5A 0.030(3) 0.029(3) 0.053(3) -0.011(2) 0.012(2) 0.003(2)
C6A 0.030(3) 0.029(3) 0.053(3) -0.011(2) 0.012(2) 0.003(2)

loop_
_atom_type_symbol
_atom_type_description
_atom_type_scat_dispersion_real
_atom_type_scat_dispersion_imag
_atom_type_scat_source
C C 0.0033 0.0016 'International Tables Vol C Tables 4.2.6.8 and 6.1.1.4'
H H 0.0000 0.0000 'International Tables Vol C Tables 4.2.6.8 and 6.1.1.4'
F F 0.0171 0.0103 'International Tables Vol C Tables 4.2.6.8 and 6.1.1.4'
S S 0.1246 0.1234 'International Tables Vol C Tables 4.2.6.8 and 6.1.1.4'
Cl Cl 0.1484 0.1585 'International Tables Vol C Tables 4.2.6.8 and 6.1.1.4'

loop_
_geom_angle_atom_site_label_1
_geom_angle_atom_site_label_2
_geom_angle_atom_site_label_3
_geom_angle
_geom_angle_site_symmetry_1
_geom_angle_site_symmetry_3
C10 S1 C7 93.42(10) . .
C20 S2 C19 93.16(10) . .
C8 C7 C1A 139.4(5) . .
C8 C7 C1 124.31(19) . .
C1A C7 C1 16.8(5) . .
C8 C7 S1 109.60(15) . .
C1A C7 S1 110.9(5) . .
C1 C7 S1 125.64(14) . .
C7 C8 C9 113.74(19) . .
C7 C8 H8A 123.1 . .
C9 C8 H8A 123.1 . .
C10 C9 C8 112.90(17) . .
C10 C9 C12 124.03(18) . .
C8 C9 C12 123.01(18) . .
C9 C10 C11 129.93(18) . .
C9 C10 S1 110.32(15) . .
C11 C10 S1 119.73(15) . .
C10 C11 H11A 109.5 . .
C10 C11 H11B 109.5 . .
H11A C11 H11B 109.5 . .
C10 C11 H11C 109.5 . .
H11A C11 H11C 109.5 . .
H11B C11 H11C 109.5 . .
C16 C12 C9 129.80(18) . .
C16 C12 C13 110.45(17) . .
C9 C12 C13 119.74(17) . .
F1 C13 F2 106.21(17) . .
F1 C13 C12 113.95(17) . .
F2 C13 C12 111.81(16) . .
F1 C13 C14 111.60(17) . .
F2 C13 C14 109.22(16) . .
C12 C13 C14 104.09(16) . .
F4 C14 F3 107.98(15) . .
F4 C14 C13 113.40(18) . .
F3 C14 C13 108.89(16) . .
F4 C14 C15 113.37(17) . .
F3 C14 C15 109.46(18) . .
C13 C14 C15 103.60(15) . .
F5 C15 F6 106.00(15) . .
F5 C15 C16 113.43(18) . .
F6 C15 C16 112.05(16) . .
F5 C15 C14 111.03(16) . .
F6 C15 C14 109.91(18) . .
C16 C15 C14 104.51(15) . .
C12 C16 C17 128.14(18) . .
C12 C16 C15 110.97(17) . .
C17 C16 C15 120.79(17) . .
C20 C17 C18 112.84(18) . .
C20 C17 C16 123.01(18) . .
C18 C17 C16 124.15(17) . .
C19 C18 C17 113.62(18) . .
C19 C18 H18A 123.2 . .
C17 C18 H18A 123.2 . .
C18 C19 C22A 123.8(3) . .
C18 C19 C22 132.2(3) . .
C22A C19 C22 11.1(3) . .
C18 C19 S2 110.04(16) . .
C22A C19 S2 125.7(3) . .
C22 C19 S2 117.7(3) . .
C17 C20 C21 129.67(18) . .
C17 C20 S2 110.34(15) . .
C21 C20 S2 120.00(14) . .
C20 C21 H21A 109.5 . .
C20 C21 H21B 109.5 . .
H21A C21 H21B 109.5 . .
C20 C21 H21C 109.5 . .
H21A C21 H21C 109.5 . .
H21B C21 H21C 109.5 . .
C23 C22 C27 120.0 . .
C23 C22 C19 118.5(3) . .
C27 C22 C19 121.5(3) . .
C22 C23 C24 120.0 . .
C22 C23 H23 120.0 . .
C24 C23 H23 120.0 . .
C23 C24 C25 120.0 . .
C23 C24 H24A 120.0 . .
C25 C24 H24A 120.0 . .
C26 C25 C24 120.0 . .
C26 C25 H25A 120.0 . .
C24 C25 H25A 120.0 . .
C25 C26 C27 120.0 . .
C25 C26 H26A 120.0 . .
C27 C26 H26A 120.0 . .
C26 C27 C22 120.0 . .
C26 C27 Cl2 117.4(3) . .
C22 C27 Cl2 122.6(3) . .
C23A C22A C27A 120.0 . .
C23A C22A C19 122.7(3) . .
C27A C22A C19 117.3(3) . .
C24A C23A C22A 120.0 . .
C24A C23A Cl2A 116.6(3) . .
C22A C23A Cl2A 123.3(3) . .
C23A C24A C25A 120.0 . .
C23A C24A H24 120.0 . .
C25A C24A H24 120.0 . .
C24A C25A C26A 120.0 . .
C24A C25A H25 120.0 . .
C26A C25A H25 120.0 . .
C25A C26A C27A 120.0 . .
C25A C26A H26 120.0 . .
C27A C26A H26 120.0 . .
C26A C27A C22A 120.0 . .
C26A C27A H27 120.0 . .
C22A C27A H27 120.0 . .
C2 C1 C6 120.0 . .
C2 C1 C7 122.61(12) . .
C6 C1 C7 117.39(12) . .
C1 C2 C3 120.0 . .
C1 C2 Cl1 123.54(10) . .
C3 C2 Cl1 116.44(10) . .
C2 C3 C4 120.0 . .
C2 C3 H3 120.0 . .
C4 C3 H3 120.0 . .
C5 C4 C3 120.0 . .
C5 C4 H4 120.0 . .
C3 C4 H4 120.0 . .
C4 C5 C6 120.0 . .
C4 C5 H5 120.0 . .
C6 C5 H5 120.0 . .
C5 C6 C1 120.0 . .
C5 C6 H6 120.0 . .
C1 C6 H6 120.0 . .
C2A C1A C6A 120.0 . .
C2A C1A C7 122.0(7) . .
C6A C1A C7 118.0(7) . .
C3A C2A C1A 120.0 . .
C3A C2A H2A 120.0 . .
C1A C2A H2A 120.0 . .
C2A C3A C4A 120.0 . .
C2A C3A H3A 120.0 . .
C4A C3A H3A 120.0 . .
C5A C4A C3A 120.0 . .
C5A C4A H4A 120.0 . .
C3A C4A H4A 120.0 . .
C4A C5A C6A 120.0 . .
C4A C5A H5A 120.0 . .
C6A C5A H5A 120.0 . .
C5A C6A C1A 120.0 . .
C5A C6A Cl1A 116.0(6) . .
C1A C6A Cl1A 124.0(6) . .

loop_
_geom_bond_atom_site_label_1
_geom_bond_atom_site_label_2
_geom_bond_distance
_geom_bond_site_symmetry_2
F3 C14 1.347(2) .
F1 C13 1.350(2) .
F5 C15 1.357(2) .
F6 C15 1.360(2) .
F4 C14 1.342(2) .
F2 C13 1.365(3) .
S1 C10 1.719(2) .
S1 C7 1.735(2) .
S2 C20 1.718(2) .
S2 C19 1.735(2) .
C7 C8 1.373(3) .
C7 C1A 1.419(7) .
C7 C1 1.523(2) .
C8 C9 1.425(3) .
C8 H8A 0.9500 .
C9 C10 1.379(3) .
C9 C12 1.462(3) .
C10 C11 1.496(3) .
C11 H11A 0.9800 .
C11 H11B 0.9800 .
C11 H11C 0.9800 .
C12 C16 1.350(3) .
C12 C13 1.505(3) .
C13 C14 1.538(3) .
C14 C15 1.540(3) .
C15 C16 1.506(3) .
C16 C17 1.466(3) .
C17 C20 1.379(3) .
C17 C18 1.427(3) .
C18 C19 1.363(3) .
C18 H18A 0.9500 .
C19 C22A 1.486(3) .
C19 C22 1.494(3) .
C20 C21 1.492(3) .
C21 H21A 0.9800 .
C21 H21B 0.9800 .
C21 H21C 0.9800 .
C22 C23 1.3900 .
C22 C27 1.3900 .
C23 C24 1.3900 .
C23 H23 0.9500 .
C24 C25 1.3900 .
C24 H24A 0.9500 .
C25 C26 1.3900 .
C25 H25A 0.9500 .
C26 C27 1.3900 .
C26 H26A 0.9500 .
C27 Cl2 1.719(4) .
C22A C23A 1.3900 .
C22A C27A 1.3900 .
C23A C24A 1.3900 .
C23A Cl2A 1.716(4) .
C24A C25A 1.3900 .
C24A H24 0.9500 .
C25A C26A 1.3900 .
C25A H25 0.9500 .
C26A C27A 1.3900 .
C26A H26 0.9500 .
C27A H27 0.9500 .
Cl1 C2 1.7218(15) .
C1 C2 1.3900 .
C1 C6 1.3900 .
C2 C3 1.3900 .
C3 C4 1.3900 .
C3 H3 0.9500 .
C4 C5 1.3900 .
C4 H4 0.9500 .
C5 C6 1.3900 .
C5 H5 0.9500 .
C6 H6 0.9500 .
Cl1A C6A 1.707(8) .
C1A C2A 1.3900 .
C1A C6A 1.3900 .
C2A C3A 1.3900 .
C2A H2A 0.9500 .
C3A C4A 1.3900 .
C3A H3A 0.9500 .
C4A C5A 1.3900 .
C4A H4A 0.9500 .
C5A C6A 1.3900 .
C5A H5A 0.9500 .
